data_2222298
loop_
_publ_author_name
'Wang, Ke'
'Li, Yue-Jiao'
'Zhang, Ting-Ting'
'Liang, Hong-Ze'

_publ_section_title
;
 Di-<i>tert</i>-butyl
 3,3'-(2,2'-bi-1<i>H</i>-imidazole-1,1'-diyl)dipropanoate
;
_journal_coeditor_code FB2148
_journal_issue 7
_journal_name_full 'Acta Crystallographica Section E'
_journal_page_first o1577
_journal_paper_doi 10.1107/S1600536809021369
_journal_volume 65
_journal_year 2009
_chemical_formula_iupac 'C20 H30 N4 O4'
_chemical_formula_moiety 'C20 H30 N4 O4'
_chemical_formula_sum 'C20 H30 N4 O4'
_chemical_formula_weight 390.48
_chemical_name_systematic
;
Di-<i>tert</i>-butyl 3,3'-(2,2'-bi-1<i>H</i>-imidazole-1,1'-diyl)dipropanoate
;
_space_group_IT_number 14
_symmetry_cell_setting monoclinic
_symmetry_space_group_name_Hall '-P 2ybc'
_symmetry_space_group_name_H-M 'P 1 21/c 1'
_atom_sites_solution_hydrogens difmap
_atom_sites_solution_primary direct
_atom_sites_solution_secondary difmap
_audit_creation_method SHELXL-97
_cell_angle_alpha 90.00
_cell_angle_beta 100.80(3)
_cell_angle_gamma 90.00
_cell_formula_units_Z 2
_cell_length_a 7.0321(14)
_cell_length_b 17.484(4)
_cell_length_c 8.9681(18)
_cell_measurement_reflns_used 1478
_cell_measurement_temperature 295(2)
_cell_measurement_theta_max 27.450
_cell_measurement_theta_min 2.95
_cell_volume 1083.1(4)
_computing_cell_refinement 'RAPID-AUTO (Rigaku, 1998)'
_computing_data_collection 'RAPID-AUTO (Rigaku, 1998)'
_computing_data_reduction 'CrystalStructure (Rigaku/MSC, 2004)'
_computing_molecular_graphics 'SHELXTL (Sheldrick, 2008)'
_computing_publication_material 'SHELXL97 (Sheldrick, 2008)'
_computing_structure_refinement 'SHELXL97 (Sheldrick, 2008)'
_computing_structure_solution 'SHELXS97 (Sheldrick, 2008)'
_diffrn_ambient_temperature 295(2)
_diffrn_detector_area_resol_mean 0
_diffrn_measured_fraction_theta_full 0.991
_diffrn_measured_fraction_theta_max 0.991
_diffrn_measurement_device_type 'Rigaku R-AXIS RAPID'
_diffrn_measurement_method \w
_diffrn_radiation_monochromator graphite
_diffrn_radiation_source 'fine-focus sealed tube'
_diffrn_radiation_type MoK\a
_diffrn_radiation_wavelength 0.71073
_diffrn_reflns_av_R_equivalents 0.0765
_diffrn_reflns_av_sigmaI/netI 0.1458
_diffrn_reflns_limit_h_max 9
_diffrn_reflns_limit_h_min -9
_diffrn_reflns_limit_k_max 22
_diffrn_reflns_limit_k_min -22
_diffrn_reflns_limit_l_max 10
_diffrn_reflns_limit_l_min -11
_diffrn_reflns_number 9620
_diffrn_reflns_theta_full 27.45
_diffrn_reflns_theta_max 27.45
_diffrn_reflns_theta_min 3.17
_diffrn_standards_number 0
_exptl_absorpt_coefficient_mu 0.084
_exptl_absorpt_correction_T_max 0.988
_exptl_absorpt_correction_T_min 0.960
_exptl_absorpt_correction_type multi-scan
_exptl_absorpt_process_details '(ABSCOR; Higashi, 1995)'
_exptl_crystal_colour colourless
_exptl_crystal_density_diffrn 1.197
_exptl_crystal_density_method 'not measured'
_exptl_crystal_description plate
_exptl_crystal_F_000 420
_exptl_crystal_size_max 0.480
_exptl_crystal_size_mid 0.420
_exptl_crystal_size_min 0.140
_refine_diff_density_max 0.315
_refine_diff_density_min -0.236
_refine_ls_extinction_method none
_refine_ls_goodness_of_fit_ref 1.024
_refine_ls_hydrogen_treatment constr
_refine_ls_matrix_type full
_refine_ls_number_constraints 59
_refine_ls_number_parameters 128
_refine_ls_number_reflns 2453
_refine_ls_number_restraints 0
_refine_ls_restrained_S_all 1.024
_refine_ls_R_factor_all 0.1237
_refine_ls_R_factor_gt 0.0773
_refine_ls_shift/su_max 0.000
_refine_ls_shift/su_mean 0.000
_refine_ls_structure_factor_coef Fsqd
_refine_ls_weighting_details 'calc w=1/[\s^2^(Fo^2^)+(0.0718P)^2^+0.3943P] where P=(Fo^2^+2Fc^2^)/3'
_refine_ls_weighting_scheme calc
_refine_ls_wR_factor_gt 0.1627
_refine_ls_wR_factor_ref 0.1897
_reflns_number_gt 1474
_reflns_number_total 2453
_reflns_threshold_expression I>2\s(I)
_cod_data_source_file fb2148.cif
_cod_data_source_block I
_cod_original_sg_symbol_H-M 'P 21/c'
_cod_database_code 2222298
_cod_database_fobs_code 2222298

loop_
_symmetry_equiv_pos_as_xyz
'x, y, z'
'-x, y+1/2, -z+1/2'
'-x, -y, -z'
'x, -y-1/2, z-1/2'

loop_
_atom_site_type_symbol
_atom_site_label
_atom_site_fract_x
_atom_site_fract_y
_atom_site_fract_z
_atom_site_U_iso_or_equiv
_atom_site_adp_type
_atom_site_calc_flag
_atom_site_refinement_flags
_atom_site_occupancy
_atom_site_disorder_assembly
_atom_site_disorder_group
N N1 0.3460(3) 0.51573(11) 0.30746(19) 0.0410(5) Uani d . 1 . .
N N2 0.6689(3) 0.51901(13) 0.3698(2) 0.0522(6) Uani d . 1 . .
C C10 0.1400(3) 0.50398(14) 0.3101(3) 0.0454(6) Uani d . 1 . .
H H10A 0.0628 0.5297 0.2237 0.054 Uiso calc R 1 . .
H H10B 0.1099 0.5268 0.4016 0.054 Uiso calc R 1 . .
O O2 0.2468(3) 0.32667(12) 0.1854(2) 0.0717(6) Uani d . 1 . .
O O1 0.0366(3) 0.40123(12) 0.0365(2) 0.0774(7) Uani d . 1 . .
C C9 0.5051(3) 0.50815(13) 0.4210(2) 0.0415(6) Uani d . 1 . .
C C8 0.1171(4) 0.38275(15) 0.1612(3) 0.0525(6) Uani d . 1 . .
C C7 0.6104(4) 0.53329(17) 0.2169(3) 0.0568(7) Uani d . 1 . .
H H7A 0.6939 0.5428 0.1501 0.068 Uiso calc R 1 . .
C C6 0.4159(4) 0.53160(15) 0.1774(2) 0.0504(6) Uani d . 1 . .
H H6A 0.3431 0.5396 0.0809 0.061 Uiso calc R 1 . .
C C5 0.0864(4) 0.41992(15) 0.3056(3) 0.0520(6) Uani d . 1 . .
H H5A 0.1644 0.3940 0.3914 0.062 Uiso calc R 1 . .
H H5B -0.0484 0.4147 0.3144 0.062 Uiso calc R 1 . .
C C4 0.2854(6) 0.2868(2) 0.0492(4) 0.0905(11) Uani d . 1 . .
H H4A 0.3139 0.3238 -0.0242 0.109 Uiso calc R 1 . .
H H4B 0.1724 0.2577 0.0027 0.109 Uiso calc R 1 . .
C C3 0.4524(6) 0.2349(2) 0.0943(5) 0.0958(12) Uani d . 1 . .
H H3A 0.4239 0.2005 0.1722 0.115 Uiso calc R 1 . .
H H3B 0.4664 0.2039 0.0072 0.115 Uiso calc R 1 . .
C C2 0.6387(6) 0.2728(2) 0.1520(5) 0.1045(13) Uani d . 1 . .
H H2B 0.6290 0.3010 0.2434 0.125 Uiso calc R 1 . .
H H2C 0.6653 0.3092 0.0770 0.125 Uiso calc R 1 . .
C C1 0.8074(6) 0.2163(3) 0.1876(7) 0.1289(18) Uani d . 1 . .
H H1A 0.9241 0.2435 0.2285 0.193 Uiso calc R 1 . .
H H1B 0.8229 0.1904 0.0962 0.193 Uiso calc R 1 . .
H H1C 0.7809 0.1795 0.2605 0.193 Uiso calc R 1 . .

loop_
_atom_site_aniso_label
_atom_site_aniso_U_11
_atom_site_aniso_U_22
_atom_site_aniso_U_33
_atom_site_aniso_U_12
_atom_site_aniso_U_13
_atom_site_aniso_U_23
N1 0.0380(10) 0.0516(11) 0.0319(9) 0.0030(9) 0.0030(7) 0.0023(8)
N2 0.0407(11) 0.0834(16) 0.0336(10) 0.0013(10) 0.0097(8) 0.0031(10)
C10 0.0364(11) 0.0564(15) 0.0413(12) 0.0045(11) 0.0017(9) 0.0019(10)
O2 0.0728(13) 0.0805(15) 0.0564(12) 0.0151(11) -0.0018(9) -0.0074(10)
O1 0.0988(16) 0.0791(15) 0.0457(11) 0.0097(12) -0.0087(10) 0.0001(9)
C9 0.0377(11) 0.0553(14) 0.0304(11) 0.0037(11) 0.0033(8) -0.0010(9)
C8 0.0518(14) 0.0532(15) 0.0491(15) -0.0082(12) 0.0006(11) 0.0019(11)
C7 0.0522(15) 0.086(2) 0.0343(12) -0.0015(13) 0.0134(10) 0.0047(12)
C6 0.0539(14) 0.0675(17) 0.0289(11) 0.0016(12) 0.0051(10) 0.0033(11)
C5 0.0474(13) 0.0629(16) 0.0444(13) -0.0046(12) 0.0054(10) 0.0044(12)
C4 0.100(3) 0.098(3) 0.069(2) 0.020(2) 0.0058(18) -0.0199(19)
C3 0.097(3) 0.095(3) 0.098(3) -0.005(2) 0.026(2) -0.021(2)
C2 0.101(3) 0.095(3) 0.115(3) -0.006(2) 0.013(2) -0.001(2)
C1 0.087(3) 0.101(3) 0.198(5) 0.000(2) 0.025(3) 0.031(3)

loop_
_atom_type_symbol
_atom_type_description
_atom_type_scat_dispersion_real
_atom_type_scat_dispersion_imag
_atom_type_scat_source
C C 0.0033 0.0016 'International Tables Vol C Tables 4.2.6.8 and 6.1.1.4'
H H 0.0000 0.0000 'International Tables Vol C Tables 4.2.6.8 and 6.1.1.4'
N N 0.0061 0.0033 'International Tables Vol C Tables 4.2.6.8 and 6.1.1.4'
O O 0.0106 0.0060 'International Tables Vol C Tables 4.2.6.8 and 6.1.1.4'

loop_
_geom_angle_atom_site_label_1
_geom_angle_atom_site_label_2
_geom_angle_atom_site_label_3
_geom_angle_site_symmetry_1
_geom_angle_site_symmetry_3
_geom_angle
_geom_angle_publ_flag
C9 N1 C6 . . 106.13(18) ?
C9 N1 C10 . . 130.15(19) ?
C6 N1 C10 . . 123.53(18) ?
C9 N2 C7 . . 104.6(2) ?
N1 C10 C5 . . 112.1(2) ?
N1 C10 H10A . . 109.2 ?
C5 C10 H10A . . 109.2 ?
N1 C10 H10B . . 109.2 ?
C5 C10 H10B . . 109.2 ?
H10A C10 H10B . . 107.9 ?
C8 O2 C4 . . 116.1(2) ?
N2 C9 N1 . . 111.59(19) ?
N2 C9 C9 . 3_666 124.5(2) ?
N1 C9 C9 . 3_666 123.9(2) ?
O1 C8 O2 . . 122.7(3) ?
O1 C8 C5 . . 124.7(3) ?
O2 C8 C5 . . 112.6(2) ?
C6 C7 N2 . . 110.9(2) ?
C6 C7 H7A . . 124.5 ?
N2 C7 H7A . . 124.5 ?
C7 C6 N1 . . 106.7(2) ?
C7 C6 H6A . . 126.6 ?
N1 C6 H6A . . 126.6 ?
C8 C5 C10 . . 111.6(2) ?
C8 C5 H5A . . 109.3 ?
C10 C5 H5A . . 109.3 ?
C8 C5 H5B . . 109.3 ?
C10 C5 H5B . . 109.3 ?
H5A C5 H5B . . 108.0 ?
O2 C4 C3 . . 108.9(3) ?
O2 C4 H4A . . 109.9 ?
C3 C4 H4A . . 109.9 ?
O2 C4 H4B . . 109.9 ?
C3 C4 H4B . . 109.9 ?
H4A C4 H4B . . 108.3 ?
C2 C3 C4 . . 115.3(4) ?
C2 C3 H3A . . 108.4 ?
C4 C3 H3A . . 108.4 ?
C2 C3 H3B . . 108.4 ?
C4 C3 H3B . . 108.4 ?
H3A C3 H3B . . 107.5 ?
C3 C2 C1 . . 112.7(4) ?
C3 C2 H2B . . 109.0 ?
C1 C2 H2B . . 109.0 ?
C3 C2 H2C . . 109.0 ?
C1 C2 H2C . . 109.0 ?
H2B C2 H2C . . 107.8 ?
C2 C1 H1A . . 109.5 ?
C2 C1 H1B . . 109.5 ?
H1A C1 H1B . . 109.5 ?
C2 C1 H1C . . 109.5 ?
H1A C1 H1C . . 109.5 ?
H1B C1 H1C . . 109.5 ?

loop_
_geom_bond_atom_site_label_1
_geom_bond_atom_site_label_2
_geom_bond_site_symmetry_2
_geom_bond_distance
_geom_bond_publ_flag
N1 C9 . 1.371(3) ?
N1 C6 . 1.376(3) ?
N1 C10 . 1.468(3) ?
N2 C9 . 1.331(3) ?
N2 C7 . 1.378(3) ?
C10 C5 . 1.516(3) ?
C10 H10A . 0.9700 ?
C10 H10B . 0.9700 ?
O2 C8 . 1.329(3) ?
O2 C4 . 1.475(4) ?
O1 C8 . 1.199(3) ?
C9 C9 3_666 1.460(4) ?
C8 C5 . 1.500(4) ?
C7 C6 . 1.347(3) ?
C7 H7A . 0.9300 ?
C6 H6A . 0.9300 ?
C5 H5A . 0.9700 ?
C5 H5B . 0.9700 ?
C4 C3 . 1.480(5) ?
C4 H4A . 0.9700 ?
C4 H4B . 0.9700 ?
C3 C2 . 1.473(5) ?
C3 H3A . 0.9700 ?
C3 H3B . 0.9700 ?
C2 C1 . 1.531(5) ?
C2 H2B . 0.9700 ?
C2 H2C . 0.9700 ?
C1 H1A . 0.9600 ?
C1 H1B . 0.9600 ?
C1 H1C . 0.9600 ?

loop_
_geom_hbond_atom_site_label_D
_geom_hbond_atom_site_label_H
_geom_hbond_atom_site_label_A
_geom_hbond_site_symmetry_A
_geom_hbond_distance_DH
_geom_hbond_distance_HA
_geom_hbond_distance_DA
_geom_hbond_angle_DHA
_geom_hbond_publ_flag
C10 H10B N2 3_666 0.97 2.46 2.960(3) 111 y
